data_7010288
loop_
_publ_author_name
'Ainscough, Eric W.'
'Brodie, Andrew M.'
'Burrell, Anthony K.'
'Freeman, Graham H.'
'Jameson, Geoffrey B.'
'Bowmaker, Graham A.'
'Hanna, John V.'
'Healy, Peter C.'

_publ_section_title
;
 Structural and spectroscopic studies on three- and two-co-ordinate
 copper(I) halide tribenzylphosphine complexes
;
_journal_issue 2
_journal_name_full 'Journal of the Chemical Society, Dalton Transactions'
_journal_page_first 144
_journal_paper_doi 10.1039/b007698h
_journal_year 2001
_chemical_formula_moiety 'C33 H33 Cl Cu P'
_chemical_formula_sum 'C33 H33 Cl Cu P'
_chemical_formula_weight 559.55
_chemical_name_systematic
; 
 ? 
;
_space_group_IT_number 2
_symmetry_cell_setting triclinic
_symmetry_space_group_name_Hall '-P 1'
_symmetry_space_group_name_H-M 'P -1'
_atom_sites_solution_hydrogens geom
_atom_sites_solution_primary direct
_atom_sites_solution_secondary difmap
_audit_creation_method SHELXL-97
_cell_angle_alpha 94.710(5)
_cell_angle_beta 97.485(4)
_cell_angle_gamma 95.759(5)
_cell_formula_units_Z 2
_cell_length_a 9.902(3)
_cell_length_b 10.432(4)
_cell_length_c 14.326(5)
_cell_measurement_reflns_used 3444
_cell_measurement_temperature 163(2)
_cell_measurement_theta_max 25
_cell_measurement_theta_min 2.09
_cell_volume 1453.0(9)
_computing_cell_refinement 'Bruker SMART'
_computing_data_collection 'Bruker SMART'
_computing_data_reduction 'Bruker SHELXTL'
_computing_molecular_graphics 'XPMA (Zsolnai, 1994)'
_computing_publication_material 'SHELXL-97 (Sheldrick, 1997)'
_computing_structure_refinement 'SHELXL-97 (Sheldrick, 1997)'
_computing_structure_solution 'SHELXS-97 (Sheldrick, 1990)'
_diffrn_ambient_temperature 163(2)
_diffrn_measured_fraction_theta_full 0.000
_diffrn_measured_fraction_theta_max 0.999
_diffrn_measurement_device_type 'Siemens SMART CCD area-detector'
_diffrn_measurement_method '\w scans'
_diffrn_radiation_monochromator graphite
_diffrn_radiation_source 'fine-focus sealed tube'
_diffrn_radiation_type MoK\a
_diffrn_radiation_wavelength 0.71073
_diffrn_reflns_av_R_equivalents 0.0646
_diffrn_reflns_av_sigmaI/netI 0.0758
_diffrn_reflns_limit_h_max 11
_diffrn_reflns_limit_h_min -9
_diffrn_reflns_limit_k_max 12
_diffrn_reflns_limit_k_min -12
_diffrn_reflns_limit_l_max 17
_diffrn_reflns_limit_l_min -17
_diffrn_reflns_number 17080
_diffrn_reflns_theta_full 0.50
_diffrn_reflns_theta_max 25.00
_diffrn_reflns_theta_min 2.09
_exptl_absorpt_coefficient_mu 0.918
_exptl_absorpt_correction_T_max 0.9642
_exptl_absorpt_correction_T_min 0.7703
_exptl_absorpt_correction_type multi-scan
_exptl_absorpt_process_details '(Blessing, 1995)'
_exptl_crystal_colour plate
_exptl_crystal_density_diffrn 1.279
_exptl_crystal_density_method 'not measured'
_exptl_crystal_description colorless
_exptl_crystal_F_000 584
_exptl_crystal_size_max 0.30
_exptl_crystal_size_mid 0.30
_exptl_crystal_size_min 0.04
_refine_diff_density_max 0.324
_refine_diff_density_min -0.405
_refine_diff_density_rms 0.071
_refine_ls_extinction_method none
_refine_ls_goodness_of_fit_ref 1.009
_refine_ls_hydrogen_treatment mixed
_refine_ls_matrix_type full
_refine_ls_number_parameters 325
_refine_ls_number_reflns 5107
_refine_ls_number_restraints 0
_refine_ls_restrained_S_all 1.009
_refine_ls_R_factor_all 0.0933
_refine_ls_R_factor_gt 0.0502
_refine_ls_shift/su_max 0.002
_refine_ls_shift/su_mean 0.000
_refine_ls_structure_factor_coef Fsqd
_refine_ls_weighting_details 'calc w=1/[\s^2^(Fo^2^)+(0.0536P)^2^+0.9581P] where P=(Fo^2^+2Fc^2^)/3'
_refine_ls_weighting_scheme calc
_refine_ls_wR_factor_gt 0.1018
_refine_ls_wR_factor_ref 0.1187
_reflns_number_gt 3444
_reflns_number_total 5107
_reflns_threshold_expression >2sigma(I)
_cod_data_source_file b007698h.txt
_cod_data_source_block gf61
_cod_original_cell_volume 1453.1(8)
_cod_original_sg_symbol_H-M P-1
_cod_database_code 7010288

loop_
_symmetry_equiv_pos_as_xyz
'x, y, z'
'-x, -y, -z'

loop_
_atom_site_label
_atom_site_type_symbol
_atom_site_fract_x
_atom_site_fract_y
_atom_site_fract_z
_atom_site_U_iso_or_equiv
_atom_site_adp_type
_atom_site_occupancy
_atom_site_symmetry_multiplicity
_atom_site_calc_flag
_atom_site_refinement_flags
_atom_site_disorder_assembly
_atom_site_disorder_group
Cu Cu 0.50713(5) 0.92865(5) 0.90320(3) 0.03155(17) Uani 1 1 d . . .
Cl Cl 0.36440(12) 1.07489(11) 0.95122(7) 0.0437(3) Uani 1 1 d . . .
P P 0.50673(10) 0.81791(9) 0.76693(7) 0.0253(2) Uani 1 1 d . . .
C1 C 0.3479(4) 0.7045(4) 0.7314(3) 0.0311(9) Uani 1 1 d . . .
H1A H 0.2677 0.7540 0.7232 0.037 Uiso 1 1 calc R . .
H1B H 0.3530 0.6549 0.6703 0.037 Uiso 1 1 calc R . .
C11 C 0.3311(4) 0.6123(4) 0.8065(3) 0.0281(9) Uani 1 1 d . . .
C12 C 0.2910(5) 0.6538(4) 0.8919(3) 0.0446(11) Uani 1 1 d . . .
H12A H 0.2661 0.7390 0.9019 0.054 Uiso 1 1 calc R . .
C13 C 0.2870(6) 0.5705(6) 0.9640(3) 0.0669(16) Uani 1 1 d . . .
H13A H 0.2597 0.5992 1.0226 0.080 Uiso 1 1 calc R . .
C14 C 0.3229(6) 0.4467(5) 0.9492(4) 0.0683(16) Uani 1 1 d . . .
H14A H 0.3214 0.3908 0.9983 0.082 Uiso 1 1 calc R . .
C15 C 0.3607(5) 0.4037(5) 0.8646(4) 0.0550(13) Uani 1 1 d . . .
H15A H 0.3838 0.3179 0.8546 0.066 Uiso 1 1 calc R . .
C16 C 0.3649(4) 0.4858(4) 0.7934(3) 0.0398(10) Uani 1 1 d . . .
H16A H 0.3913 0.4556 0.7348 0.048 Uiso 1 1 calc R . .
C2 C 0.6410(4) 0.7081(4) 0.7633(3) 0.0307(9) Uani 1 1 d . . .
H2A H 0.6321 0.6474 0.8124 0.037 Uiso 1 1 calc R . .
H2B H 0.6259 0.6564 0.7011 0.037 Uiso 1 1 calc R . .
C21 C 0.7854(4) 0.7770(3) 0.7791(3) 0.0282(9) Uani 1 1 d . . .
C26 C 0.8510(4) 0.8091(4) 0.7026(3) 0.0348(10) Uani 1 1 d . . .
H26A H 0.8051 0.7867 0.6401 0.042 Uiso 1 1 calc R . .
C25 C 0.9826(5) 0.8733(4) 0.7168(3) 0.0419(11) Uani 1 1 d . . .
H25A H 1.0256 0.8953 0.6639 0.050 Uiso 1 1 calc R . .
C24 C 1.0522(4) 0.9056(4) 0.8075(3) 0.0419(11) Uani 1 1 d . . .
H24A H 1.1425 0.9495 0.8170 0.050 Uiso 1 1 calc R . .
C23 C 0.9879(4) 0.8729(4) 0.8844(3) 0.0414(11) Uani 1 1 d . . .
H23A H 1.0352 0.8936 0.9467 0.050 Uiso 1 1 calc R . .
C22 C 0.8554(4) 0.8101(4) 0.8709(3) 0.0350(10) Uani 1 1 d . . .
H22A H 0.8120 0.7896 0.9240 0.042 Uiso 1 1 calc R . .
C3 C 0.5241(4) 0.9033(4) 0.6595(3) 0.0318(9) Uani 1 1 d . . .
H3A H 0.6049 0.9694 0.6734 0.038 Uiso 1 1 calc R . .
H3B H 0.5414 0.8402 0.6082 0.038 Uiso 1 1 calc R . .
C31 C 0.3992(4) 0.9692(4) 0.6247(3) 0.0284(9) Uani 1 1 d . . .
C32 C 0.3526(4) 1.0665(4) 0.6814(3) 0.0343(10) Uani 1 1 d . . .
H32A H 0.3978 1.0908 0.7439 0.041 Uiso 1 1 calc R . .
C33 C 0.2404(4) 1.1280(4) 0.6468(3) 0.0408(11) Uani 1 1 d . . .
H33A H 0.2093 1.1942 0.6854 0.049 Uiso 1 1 calc R . .
C34 C 0.1744(5) 1.0915(4) 0.5553(3) 0.0454(12) Uani 1 1 d . . .
H34A H 0.0984 1.1337 0.5313 0.054 Uiso 1 1 calc R . .
C35 C 0.2183(5) 0.9948(4) 0.4992(3) 0.0442(11) Uani 1 1 d . . .
H35A H 0.1721 0.9694 0.4371 0.053 Uiso 1 1 calc R . .
C36 C 0.3298(4) 0.9352(4) 0.5339(3) 0.0382(10) Uani 1 1 d . . .
H36A H 0.3601 0.8691 0.4947 0.046 Uiso 1 1 calc R . .
C1A C 0.1636(7) 0.8283(5) 0.1737(6) 0.115(3) Uani 1 1 d . . .
H1AA H 0.1699 0.9172 0.1630 0.138 Uiso 1 1 calc R . .
C2A C 0.0405(6) 0.7559(5) 0.1577(4) 0.0680(16) Uani 1 1 d . . .
H2AA H -0.0399 0.7936 0.1362 0.082 Uiso 1 1 calc R . .
C3A C 0.0324(6) 0.6255(5) 0.1731(4) 0.0659(15) Uani 1 1 d . . .
H3AA H -0.0533 0.5731 0.1613 0.079 Uiso 1 1 calc R . .
C4A C 0.1493(8) 0.5737(6) 0.2053(4) 0.0745(19) Uani 1 1 d . . .
H4AA H 0.1444 0.4851 0.2170 0.089 Uiso 1 1 calc R . .
C5A C 0.2701(7) 0.6465(7) 0.2206(4) 0.077(2) Uani 1 1 d . . .
H5AA H 0.3506 0.6092 0.2424 0.092 Uiso 1 1 calc R . .
C6A C 0.2790(6) 0.7745(7) 0.2050(6) 0.123(3) Uani 1 1 d . . .
H6AA H 0.3654 0.8259 0.2160 0.147 Uiso 1 1 calc R . .
C1B C 0.0520(4) 0.6278(4) 0.5309(3) 0.0410(11) Uani 1 1 d . . .
H1BA H 0.0875 0.7149 0.5517 0.049 Uiso 1 1 calc R . .
C2B C 0.0316(4) 0.5385(4) 0.5967(3) 0.0434(11) Uani 1 1 d . . .
H2BA H 0.0530 0.5643 0.6626 0.052 Uiso 1 1 calc R . .
C3B C -0.0204(4) 0.4114(4) 0.5648(3) 0.0426(11) Uani 1 1 d . . .
H3BA H -0.0344 0.3505 0.6094 0.051 Uiso 1 1 calc R . .
C1C C 0.6346(5) 0.5478(4) 0.4964(3) 0.0432(12) Uani 1 1 d . . .
H1CA H 0.7271 0.5803 0.4942 0.052 Uiso 1 1 calc R . .
C2C C 0.5292(5) 0.6142(4) 0.4587(3) 0.0446(12) Uani 1 1 d . . .
H2CA H 0.5487 0.6920 0.4304 0.053 Uiso 1 1 calc R . .
C3C C 0.3945(5) 0.5653(4) 0.4631(3) 0.0444(11) Uani 1 1 d . . .
H3CA H 0.3216 0.6104 0.4378 0.053 Uiso 1 1 calc R . .

loop_
_atom_site_aniso_label
_atom_site_aniso_U_11
_atom_site_aniso_U_22
_atom_site_aniso_U_33
_atom_site_aniso_U_23
_atom_site_aniso_U_13
_atom_site_aniso_U_12
Cu 0.0374(3) 0.0316(3) 0.0245(3) -0.0020(2) 0.0043(2) 0.0021(2)
Cl 0.0485(7) 0.0531(7) 0.0304(6) -0.0024(5) -0.0019(5) 0.0255(6)
P 0.0266(6) 0.0263(5) 0.0228(5) 0.0013(4) 0.0031(4) 0.0032(4)
C1 0.028(2) 0.037(2) 0.029(2) 0.0021(17) 0.0038(18) 0.0045(18)
C11 0.021(2) 0.030(2) 0.031(2) 0.0016(17) 0.0011(17) -0.0039(17)
C12 0.052(3) 0.041(3) 0.042(3) 0.001(2) 0.015(2) -0.002(2)
C13 0.083(4) 0.076(4) 0.041(3) 0.007(3) 0.022(3) -0.016(3)
C14 0.076(4) 0.060(4) 0.064(4) 0.030(3) -0.005(3) -0.016(3)
C15 0.053(3) 0.045(3) 0.068(4) 0.020(3) 0.002(3) 0.004(2)
C16 0.037(3) 0.035(2) 0.046(3) 0.002(2) 0.004(2) 0.001(2)
C2 0.036(3) 0.027(2) 0.030(2) 0.0041(17) 0.0069(18) 0.0068(18)
C21 0.026(2) 0.0225(19) 0.038(2) 0.0058(16) 0.0063(18) 0.0083(17)
C26 0.034(3) 0.038(2) 0.034(2) 0.0042(19) 0.0050(19) 0.009(2)
C25 0.039(3) 0.044(3) 0.047(3) 0.009(2) 0.018(2) 0.008(2)
C24 0.025(2) 0.042(3) 0.058(3) 0.001(2) 0.006(2) 0.005(2)
C23 0.034(3) 0.048(3) 0.040(3) -0.003(2) -0.005(2) 0.009(2)
C22 0.036(3) 0.039(2) 0.032(2) 0.0073(18) 0.0071(19) 0.007(2)
C3 0.033(2) 0.036(2) 0.028(2) 0.0072(17) 0.0069(18) 0.0040(19)
C31 0.026(2) 0.031(2) 0.030(2) 0.0139(17) 0.0055(18) 0.0005(17)
C32 0.036(3) 0.035(2) 0.032(2) 0.0065(18) 0.0035(19) 0.002(2)
C33 0.038(3) 0.038(2) 0.051(3) 0.011(2) 0.014(2) 0.010(2)
C34 0.028(3) 0.054(3) 0.058(3) 0.028(2) 0.004(2) 0.007(2)
C35 0.039(3) 0.053(3) 0.039(3) 0.013(2) 0.001(2) 0.001(2)
C36 0.040(3) 0.038(2) 0.037(2) 0.0075(19) 0.006(2) 0.002(2)
C1A 0.063(5) 0.034(3) 0.238(9) 0.003(4) -0.005(5) 0.005(3)
C2A 0.046(4) 0.067(4) 0.092(4) 0.023(3) -0.008(3) 0.020(3)
C3A 0.055(4) 0.063(4) 0.080(4) 0.012(3) 0.014(3) -0.003(3)
C4A 0.092(5) 0.065(4) 0.092(4) 0.044(3) 0.062(4) 0.042(4)
C5A 0.074(5) 0.112(5) 0.050(3) -0.005(3) -0.002(3) 0.063(4)
C6A 0.046(4) 0.075(5) 0.219(9) -0.069(5) -0.039(5) 0.016(3)
C1B 0.027(3) 0.041(3) 0.054(3) -0.002(2) 0.007(2) -0.001(2)
C2B 0.025(3) 0.059(3) 0.043(3) -0.008(2) 0.001(2) 0.000(2)
C3B 0.030(3) 0.050(3) 0.050(3) 0.008(2) 0.008(2) 0.009(2)
C1C 0.029(3) 0.055(3) 0.043(3) -0.014(2) 0.015(2) -0.006(2)
C2C 0.052(3) 0.042(3) 0.042(3) -0.001(2) 0.021(2) 0.001(2)
C3C 0.038(3) 0.057(3) 0.039(3) -0.004(2) 0.009(2) 0.018(2)

loop_
_atom_type_symbol
_atom_type_description
_atom_type_scat_dispersion_real
_atom_type_scat_dispersion_imag
_atom_type_scat_source
C C 0.0033 0.0016 'International Tables Vol C Tables 4.2.6.8 and 6.1.1.4'
H H 0.0000 0.0000 'International Tables Vol C Tables 4.2.6.8 and 6.1.1.4'
P P 0.1023 0.0942 'International Tables Vol C Tables 4.2.6.8 and 6.1.1.4'
Cl Cl 0.1484 0.1585 'International Tables Vol C Tables 4.2.6.8 and 6.1.1.4'
Cu Cu 0.3201 1.2651 'International Tables Vol C Tables 4.2.6.8 and 6.1.1.4'

loop_
_geom_angle_atom_site_label_1
_geom_angle_atom_site_label_2
_geom_angle_atom_site_label_3
_geom_angle
_geom_angle_site_symmetry_1
_geom_angle_site_symmetry_3
_geom_angle_publ_flag
P Cu Cl 132.07(4) . 2_677 ?
P Cu Cl 131.14(4) . . ?
Cl Cu Cl 96.59(4) 2_677 . ?
Cu Cl Cu 83.41(4) 2_677 . ?
C2 P C1 101.95(18) . . ?
C2 P C3 101.53(17) . . ?
C1 P C3 103.36(18) . . ?
C2 P Cu 115.31(13) . . ?
C1 P Cu 112.37(13) . . ?
C3 P Cu 120.06(13) . . ?
C11 C1 P 109.9(3) . . ?
C12 C11 C16 118.6(4) . . ?
C12 C11 C1 120.8(3) . . ?
C16 C11 C1 120.4(4) . . ?
C11 C12 C13 120.2(4) . . ?
C14 C13 C12 119.8(5) . . ?
C15 C14 C13 120.6(5) . . ?
C14 C15 C16 119.8(5) . . ?
C15 C16 C11 121.0(4) . . ?
C21 C2 P 113.9(3) . . ?
C26 C21 C22 118.7(4) . . ?
C26 C21 C2 120.5(4) . . ?
C22 C21 C2 120.8(4) . . ?
C25 C26 C21 120.7(4) . . ?
C26 C25 C24 120.7(4) . . ?
C25 C24 C23 119.0(4) . . ?
C22 C23 C24 120.7(4) . . ?
C23 C22 C21 120.3(4) . . ?
C31 C3 P 114.0(3) . . ?
C36 C31 C32 118.2(4) . . ?
C36 C31 C3 120.2(4) . . ?
C32 C31 C3 121.6(4) . . ?
C33 C32 C31 120.5(4) . . ?
C34 C33 C32 119.5(4) . . ?
C35 C34 C33 120.6(4) . . ?
C36 C35 C34 119.5(4) . . ?
C35 C36 C31 121.8(4) . . ?
C2A C1A C6A 120.4(6) . . ?
C1A C2A C3A 119.4(5) . . ?
C4A C3A C2A 119.3(5) . . ?
C5A C4A C3A 120.5(5) . . ?
C4A C5A C6A 120.6(5) . . ?
C1A C6A C5A 119.8(6) . . ?
C3B C1B C2B 119.7(4) 2_566 . ?
C3B C2B C1B 119.3(4) . . ?
C1B C3B C2B 121.0(4) 2_566 . ?
C3C C1C C2C 120.2(4) 2_666 . ?
C1C C2C C3C 118.9(4) . . ?
C1C C3C C2C 120.9(4) 2_666 . ?

loop_
_geom_bond_atom_site_label_1
_geom_bond_atom_site_label_2
_geom_bond_distance
_geom_bond_site_symmetry_2
_geom_bond_publ_flag
Cu P 2.1846(12) . ?
Cu Cl 2.3022(13) 2_677 ?
Cu Cl 2.3049(12) . ?
Cl Cu 2.3022(13) 2_677 ?
P C2 1.843(4) . ?
P C1 1.857(4) . ?
P C3 1.859(4) . ?
C1 C11 1.515(5) . ?
C11 C12 1.384(5) . ?
C11 C16 1.398(5) . ?
C12 C13 1.405(6) . ?
C13 C14 1.380(8) . ?
C14 C15 1.369(7) . ?
C15 C16 1.386(6) . ?
C2 C21 1.514(5) . ?
C21 C26 1.392(5) . ?
C21 C22 1.403(5) . ?
C26 C25 1.387(6) . ?
C25 C24 1.388(6) . ?
C24 C23 1.391(6) . ?
C23 C22 1.389(6) . ?
C3 C31 1.522(5) . ?
C31 C36 1.390(5) . ?
C31 C32 1.400(5) . ?
C32 C33 1.394(5) . ?
C33 C34 1.391(6) . ?
C34 C35 1.378(6) . ?
C35 C36 1.378(6) . ?
C1A C2A 1.351(8) . ?
C1A C6A 1.362(8) . ?
C2A C3A 1.391(7) . ?
C3A C4A 1.369(7) . ?
C4A C5A 1.333(8) . ?
C5A C6A 1.368(9) . ?
C1B C3B 1.384(6) 2_566 ?
C1B C2B 1.398(6) . ?
C2B C3B 1.391(6) . ?
C3B C1B 1.384(6) 2_566 ?
C1C C3C 1.378(6) 2_666 ?
C1C C2C 1.386(6) . ?
C2C C3C 1.391(6) . ?
C3C C1C 1.378(6) 2_666 ?
